data_1547417
loop_
_publ_author_name
'Anuradha R. Pallipurath'
'Jonathan M. Skelton'
'Mark R. Warren'
'Naghmeh Kamali'
'Patrick McArdle'
'Andrea Erxleben'

_publ_section_title
;
 Sulfamerazine: Understanding the Influence of Slip Planes in the
 Polymorphic Phase Transformation through X-Ray Crystallographic Studies
 and ab Initio Lattice Dynamics
;
_journal_name_full 'Molecular Pharmaceutics'
_journal_page_first 3735
_journal_page_last 3748
_journal_paper_doi 10.1021/acs.molpharmaceut.5b00504
_journal_volume 12
_journal_year 2015
_chemical_absolute_configuration ad
_chemical_formula_moiety 'C11 H12 N4 O2 S'
_chemical_formula_sum 'C11 H12 N4 O2 S'
_chemical_formula_weight 264.31
_chemical_name_common Sulfamerazine
_chemical_name_systematic 4-amino-N-(4-methylpyrimidin-2-yl)
_space_group_crystal_system orthorhombic
_space_group_IT_number 33
_space_group_name_Hall 'P 2c -2n'
_space_group_name_H-M_alt 'P n a 21'
_symmetry_space_group_name_Hall 'P 2c -2n'
_symmetry_space_group_name_H-M 'P n a 21'
_atom_sites_solution_hydrogens mixed
_cell_angle_alpha 90
_cell_angle_beta 90
_cell_angle_gamma 90
_cell_formula_units_Z 8
_cell_length_a 14.47010(10)
_cell_length_b 8.18890(10)
_cell_length_c 21.8216(4)
_cell_measurement_reflns_used 5936
_cell_measurement_temperature 190
_cell_measurement_theta_max 29.5000
_cell_measurement_theta_min 2.5650
_cell_volume 2585.73(6)
_computing_cell_refinement
;
CrysAlisPro, Agilent Technologies,
Version 1.171.37.35 (release 13-08-2014 CrysAlis171 .NET)
(compiled Aug 13 2014,18:06:01)
;
_computing_data_collection
;
CrysAlisPro, Agilent Technologies,
Version 1.171.37.35 (release 13-08-2014 CrysAlis171 .NET)
(compiled Aug 13 2014,18:06:01)
;
_computing_data_reduction
;
CrysAlisPro, Agilent Technologies,
Version 1.171.37.35 (release 13-08-2014 CrysAlis171 .NET)
(compiled Aug 13 2014,18:06:01)
;
_computing_molecular_graphics OSCAIL
_computing_structure_refinement 'SHELXL-2014/7 (Sheldrick, 2014)'
_computing_structure_solution SHELXT
_diffrn_ambient_temperature 190
_diffrn_measured_fraction_theta_full 0.977
_diffrn_measured_fraction_theta_max 0.942
_diffrn_measurement_device 'CrystalLogic Kappa (3 circle)'
_diffrn_measurement_device_type 'Rigaku Saturn724+ (2x2 bin mode)'
_diffrn_measurement_method
;
omega rotation with 1 degree frames
;
_diffrn_measurement_specimen_support 'MiTeGen loop'
_diffrn_radiation_monochromator 'double crystal Silicon 111'
_diffrn_radiation_source 'Diamond Light Source Beamline I19'
_diffrn_radiation_type Synchrotron
_diffrn_radiation_wavelength 0.68890
_diffrn_reflns_av_R_equivalents 0.0405
_diffrn_reflns_av_unetI/netI 0.0559
_diffrn_reflns_Laue_measured_fraction_full 0.977
_diffrn_reflns_Laue_measured_fraction_max 0.942
_diffrn_reflns_limit_h_max 13
_diffrn_reflns_limit_h_min -20
_diffrn_reflns_limit_k_max 11
_diffrn_reflns_limit_k_min -11
_diffrn_reflns_limit_l_max 22
_diffrn_reflns_limit_l_min -27
_diffrn_reflns_number 11775
_diffrn_reflns_point_group_measured_fraction_max 0.811
_diffrn_reflns_theta_full 24.415
_diffrn_reflns_theta_max 29.475
_diffrn_reflns_theta_min 2.575
_exptl_absorpt_coefficient_mu 0.250
_exptl_absorpt_correction_T_max 1.00000
_exptl_absorpt_correction_T_min 0.95124
_exptl_absorpt_correction_type multi-scan
_exptl_absorpt_process_details
;
CrysAlisPro, Agilent Technologies,
Version 1.171.36.28 (release 01-02-2013 CrysAlis171 .NET)
Empirical absorption correction using spherical harmonics,
implemented in SCALE3 ABSPACK scaling algorithm.
;
_exptl_crystal_colour Colourless
_exptl_crystal_density_diffrn 1.358
_exptl_crystal_description Parallelepiped
_exptl_crystal_F_000 1104
_exptl_crystal_size_max 0.50
_exptl_crystal_size_mid 0.40
_exptl_crystal_size_min 0.20
_refine_diff_density_max 0.279
_refine_diff_density_min -0.346
_refine_diff_density_rms 0.054
_refine_ls_abs_structure_details
;
 Flack x determined using 1654 quotients [(I+)-(I-)]/[(I+)+(I-)]
 (Parsons, Flack and Wagner, Acta Cryst. B69 (2013) 249-259).
;
_refine_ls_abs_structure_Flack -0.01(6)
_refine_ls_extinction_coef .
_refine_ls_extinction_method none
_refine_ls_goodness_of_fit_ref 1.076
_refine_ls_hydrogen_treatment mixed
_refine_ls_matrix_type full
_refine_ls_number_parameters 344
_refine_ls_number_reflns 6404
_refine_ls_number_restraints 1
_refine_ls_restrained_S_all 1.076
_refine_ls_R_factor_all 0.0626
_refine_ls_R_factor_gt 0.0481
_refine_ls_shift/su_max 0.000
_refine_ls_shift/su_mean 0.000
_refine_ls_structure_factor_coef Fsqd
_refine_ls_weighting_details 'w=1/[\s^2^(Fo^2^)+(0.0541P)^2^+0.3587P] where P=(Fo^2^+2Fc^2^)/3'
_refine_ls_weighting_scheme calc
_refine_ls_wR_factor_gt 0.1118
_refine_ls_wR_factor_ref 0.1319
_reflns_Friedel_coverage 0.682
_reflns_Friedel_fraction_full 0.774
_reflns_Friedel_fraction_max 0.673
_reflns_number_gt 5154
_reflns_number_total 6404
_reflns_threshold_expression 'I > 2\s(I)'
_cod_data_source_file Exp_Form-I2FSynchrotron_Form-I_190K.cif
_cod_data_source_block 190k_smz-f1_a
_cod_database_code 1547417
_shelx_space_group_comment
;
The symmetry employed for this shelxl refinement is uniquely defined
by the following loop, which should always be used as a source of
symmetry information in preference to the above space-group names.
They are only intended as comments.
;
_shelx_estimated_absorpt_t_min 0.885
_shelx_estimated_absorpt_t_max 0.952

loop_
_space_group_symop_operation_xyz
'x, y, z'
'-x, -y, z+1/2'
'x+1/2, -y+1/2, z'
'-x+1/2, y+1/2, z+1/2'

loop_
_atom_site_label
_atom_site_type_symbol
_atom_site_fract_x
_atom_site_fract_y
_atom_site_fract_z
_atom_site_U_iso_or_equiv
_atom_site_adp_type
_atom_site_occupancy
_atom_site_site_symmetry_order
_atom_site_calc_flag
_atom_site_refinement_flags_posn
_atom_site_refinement_flags_adp
_atom_site_refinement_flags_occupancy
_atom_site_disorder_assembly
_atom_site_disorder_group
S1 S 0.35543(6) 0.50522(10) 0.65615(6) 0.0251(2) Uani 1 1 d . . . . .
S2 S 0.42208(6) 0.50253(11) 0.34699(6) 0.0247(2) Uani 1 1 d . . . . .
O1 O 0.3122(2) 0.6298(3) 0.69208(16) 0.0341(7) Uani 1 1 d . . . . .
O2 O 0.45302(19) 0.4778(3) 0.66281(16) 0.0326(7) Uani 1 1 d . . . . .
O3 O 0.32427(18) 0.5295(3) 0.34015(15) 0.0306(6) Uani 1 1 d . . . . .
O4 O 0.4644(2) 0.3751(3) 0.31181(15) 0.0319(7) Uani 1 1 d . . . . .
N1 N 0.1584(3) -0.1169(4) 0.6876(2) 0.0382(9) Uani 1 1 d . . . . .
N2 N 0.3462(2) 0.5533(4) 0.58292(19) 0.0297(8) Uani 1 1 d . . . . .
N3 N 0.1866(2) 0.5917(4) 0.58292(18) 0.0287(7) Uani 1 1 d . . . . .
N4 N 0.2723(3) 0.5695(5) 0.48985(18) 0.0405(10) Uani 1 1 d . . . . .
N5 N 0.6199(3) 1.1202(4) 0.3052(2) 0.0463(11) Uani 1 1 d . . . . .
H5A H 0.6765 1.1190 0.2931 0.060 Uiso 1 1 calc R U . . .
H5B H 0.5925 1.2118 0.3117 0.060 Uiso 1 1 calc R U . . .
N6 N 0.4315(2) 0.4602(4) 0.42035(18) 0.0286(8) Uani 1 1 d . . . . .
N7 N 0.5905(2) 0.4128(4) 0.41926(18) 0.0319(8) Uani 1 1 d . . . . .
N8 N 0.5048(3) 0.4340(6) 0.5124(2) 0.0423(10) Uani 1 1 d . . . . .
C1 C 0.2962(3) 0.3225(4) 0.6668(2) 0.0244(8) Uani 1 1 d . . . . .
C2 C 0.2063(2) 0.3209(4) 0.6902(2) 0.0268(8) Uani 1 1 d . . . . .
H2 H 0.1774 0.4182 0.7010 0.035 Uiso 1 1 calc R U . . .
C3 C 0.1609(3) 0.1752(5) 0.6971(2) 0.0270(9) Uani 1 1 d . . . . .
H3 H 0.1010 0.1740 0.7126 0.035 Uiso 1 1 calc R U . . .
C4 C 0.2040(3) 0.0273(4) 0.68109(19) 0.0264(8) Uani 1 1 d . . . . .
C5 C 0.2949(3) 0.0303(4) 0.6576(2) 0.0279(8) Uani 1 1 d . . . . .
H5 H 0.3243 -0.0667 0.6472 0.036 Uiso 1 1 calc R U . . .
C6 C 0.3398(3) 0.1769(4) 0.6504(2) 0.0290(9) Uani 1 1 d . . . . .
H6 H 0.3994 0.1791 0.6344 0.038 Uiso 1 1 calc R U . . .
C7 C 0.2643(3) 0.5722(5) 0.5507(2) 0.0292(9) Uani 1 1 d . . . . .
C8 C 0.1938(4) 0.5938(9) 0.4589(3) 0.0589(16) Uani 1 1 d . . . . .
H8 H 0.1957 0.5954 0.4163 0.077 Uiso 1 1 calc R U . . .
C9 C 0.1100(3) 0.6165(8) 0.4877(3) 0.0527(14) Uani 1 1 d . . . . .
H9 H 0.0563 0.6341 0.4653 0.069 Uiso 1 1 calc R U . . .
C10 C 0.1083(3) 0.6122(5) 0.5505(2) 0.0370(11) Uani 1 1 d . . . . .
C11 C 0.0218(3) 0.6317(7) 0.5865(3) 0.0505(13) Uani 1 1 d . . . . .
H11A H 0.0172 0.7420 0.6011 0.066 Uiso 1 1 calc R U . . .
H11B H 0.0226 0.5582 0.6208 0.066 Uiso 1 1 calc R U . . .
H11C H -0.0304 0.6074 0.5609 0.066 Uiso 1 1 calc R U . . .
C12 C 0.4807(3) 0.6832(4) 0.33448(19) 0.0246(8) Uani 1 1 d . . . . .
C13 C 0.4362(3) 0.8312(4) 0.3449(2) 0.0289(9) Uani 1 1 d . . . . .
H13 H 0.3752 0.8322 0.3584 0.038 Uiso 1 1 calc R U . . .
C14 C 0.4822(3) 0.9765(4) 0.3353(2) 0.0365(11) Uani 1 1 d . . . . .
H14 H 0.4523 1.0750 0.3430 0.047 Uiso 1 1 calc R U . . .
C15 C 0.5738(3) 0.9772(4) 0.3140(2) 0.0288(9) Uani 1 1 d . . . . .
C16 C 0.6178(3) 0.8275(4) 0.3036(2) 0.0272(9) Uani 1 1 d . . . . .
H16 H 0.6788 0.8260 0.2902 0.035 Uiso 1 1 calc R U . . .
C17 C 0.5717(3) 0.6822(5) 0.3130(2) 0.0240(8) Uani 1 1 d . . . . .
H17 H 0.6012 0.5835 0.3050 0.031 Uiso 1 1 calc R U . . .
C18 C 0.5140(3) 0.4336(5) 0.4514(2) 0.0298(9) Uani 1 1 d . . . . .
C19 C 0.5829(4) 0.4046(8) 0.5433(3) 0.0560(16) Uani 1 1 d . . . . .
H19 H 0.5807 0.4030 0.5859 0.073 Uiso 1 1 calc R U . . .
C20 C 0.6662(3) 0.3766(8) 0.5149(3) 0.0571(16) Uani 1 1 d . . . . .
H20 H 0.7192 0.3534 0.5374 0.074 Uiso 1 1 calc R U . . .
C21 C 0.6680(3) 0.3842(6) 0.4515(2) 0.0371(10) Uani 1 1 d . . . . .
C22 C 0.7547(3) 0.3639(7) 0.4149(3) 0.0511(13) Uani 1 1 d . . . . .
H22A H 0.7517 0.2637 0.3922 0.066 Uiso 1 1 calc R U . . .
H22B H 0.8069 0.3610 0.4420 0.066 Uiso 1 1 calc R U . . .
H22C H 0.7610 0.4539 0.3870 0.066 Uiso 1 1 calc R U . . .
H1N1 H 0.108(3) -0.125(6) 0.707(2) 0.038(13) Uiso 1 1 d . . . . .
H2N1 H 0.190(3) -0.206(6) 0.687(2) 0.042(13) Uiso 1 1 d . . . . .
H1N2 H 0.388(3) 0.513(5) 0.564(3) 0.031(13) Uiso 1 1 d . . . . .
H1N6 H 0.378(5) 0.501(8) 0.443(4) 0.09(2) Uiso 1 1 d . . . . .

loop_
_atom_site_aniso_label
_atom_site_aniso_U_11
_atom_site_aniso_U_22
_atom_site_aniso_U_33
_atom_site_aniso_U_23
_atom_site_aniso_U_13
_atom_site_aniso_U_12
S1 0.0236(4) 0.0261(4) 0.0255(6) 0.0026(4) -0.0013(4) -0.0014(3)
S2 0.0224(4) 0.0263(4) 0.0253(6) 0.0030(4) -0.0005(4) -0.0014(3)
O1 0.0366(16) 0.0271(13) 0.039(2) -0.0045(12) -0.0022(14) -0.0005(11)
O2 0.0253(13) 0.0395(14) 0.0330(19) 0.0046(14) -0.0072(14) -0.0029(11)
O3 0.0237(13) 0.0391(14) 0.0290(18) 0.0057(13) -0.0032(13) -0.0032(11)
O4 0.0364(16) 0.0255(12) 0.0338(18) -0.0029(12) -0.0029(13) -0.0010(11)
N1 0.0348(19) 0.0277(16) 0.052(3) -0.0048(17) 0.0137(19) -0.0043(14)
N2 0.0207(15) 0.0363(17) 0.032(2) 0.0055(16) -0.0027(15) 0.0018(13)
N3 0.0233(15) 0.0314(16) 0.032(2) 0.0012(14) 0.0008(14) 0.0032(12)
N4 0.0319(19) 0.066(3) 0.024(2) 0.0035(19) -0.0038(16) 0.0107(18)
N5 0.041(2) 0.0283(16) 0.070(3) -0.0044(18) 0.020(2) -0.0074(15)
N6 0.0216(15) 0.0396(18) 0.025(2) 0.0076(15) 0.0026(14) 0.0015(13)
N7 0.0248(16) 0.0361(17) 0.035(2) 0.0029(16) 0.0031(15) 0.0036(13)
N8 0.0288(18) 0.066(3) 0.032(3) 0.0033(19) 0.0001(17) 0.0107(18)
C1 0.0225(17) 0.0265(16) 0.024(2) 0.0025(15) 0.0019(16) 0.0009(13)
C2 0.0233(17) 0.0268(16) 0.030(2) 0.0006(15) -0.0011(16) 0.0027(13)
C3 0.0244(18) 0.0303(19) 0.026(3) -0.0018(17) 0.0027(17) 0.0031(14)
C4 0.0299(19) 0.0273(16) 0.022(2) -0.0013(14) -0.0001(16) -0.0007(13)
C5 0.0253(18) 0.0288(16) 0.030(2) -0.0041(17) 0.0029(19) 0.0029(13)
C6 0.0219(16) 0.0303(17) 0.035(3) -0.0010(18) 0.0060(17) 0.0028(13)
C7 0.0264(19) 0.0293(18) 0.032(3) 0.0059(16) -0.0033(17) 0.0023(14)
C8 0.039(3) 0.103(5) 0.035(3) 0.001(3) -0.011(2) 0.022(3)
C9 0.028(2) 0.089(4) 0.041(4) -0.004(3) -0.015(2) 0.011(2)
C10 0.024(2) 0.041(2) 0.046(3) -0.002(2) -0.0042(19) 0.0056(16)
C11 0.028(2) 0.061(3) 0.062(4) -0.006(3) -0.001(2) 0.008(2)
C12 0.0262(17) 0.0246(15) 0.023(2) 0.0012(14) 0.0015(16) 0.0002(13)
C13 0.0236(18) 0.0284(17) 0.035(3) -0.0009(18) 0.0050(19) 0.0032(13)
C14 0.033(2) 0.0232(16) 0.053(3) -0.0008(18) 0.005(2) 0.0047(14)
C15 0.030(2) 0.0271(16) 0.029(3) 0.0006(15) 0.0045(17) -0.0011(14)
C16 0.0245(18) 0.0284(17) 0.029(3) -0.0035(16) 0.0062(16) -0.0018(13)
C17 0.0260(19) 0.0273(17) 0.019(2) -0.0006(15) 0.0062(16) 0.0008(13)
C18 0.0247(18) 0.0313(18) 0.033(3) -0.0012(17) 0.0010(17) 0.0021(14)
C19 0.039(3) 0.095(4) 0.034(3) 0.005(3) -0.004(2) 0.020(3)
C20 0.032(2) 0.091(4) 0.048(4) -0.009(3) -0.007(2) 0.025(3)
C21 0.026(2) 0.045(2) 0.040(3) -0.004(2) 0.0007(18) 0.0056(17)
C22 0.028(2) 0.070(3) 0.054(4) -0.006(3) 0.007(2) 0.010(2)

loop_
_atom_type_symbol
_atom_type_description
_atom_type_scat_dispersion_real
_atom_type_scat_dispersion_imag
_atom_type_scat_source
C C 0.0033 0.0016 'International Tables Vol C Tables 4.2.6.8 and 6.1.1.4'
H H 0.0000 0.0000 'International Tables Vol C Tables 4.2.6.8 and 6.1.1.4'
N N 0.0061 0.0033 'International Tables Vol C Tables 4.2.6.8 and 6.1.1.4'
O O 0.0106 0.0060 'International Tables Vol C Tables 4.2.6.8 and 6.1.1.4'
S S 0.1246 0.1234 'International Tables Vol C Tables 4.2.6.8 and 6.1.1.4'

loop_
_geom_angle_atom_site_label_1
_geom_angle_atom_site_label_2
_geom_angle_atom_site_label_3
_geom_angle
_geom_angle_site_symmetry_1
_geom_angle_site_symmetry_3
O1 S1 O2 119.04(19) . .
O1 S1 N2 109.0(2) . .
O2 S1 N2 102.41(19) . .
O1 S1 C1 109.0(2) . .
O2 S1 C1 109.64(17) . .
N2 S1 C1 107.1(2) . .
O4 S2 O3 118.43(19) . .
O4 S2 N6 109.43(19) . .
O3 S2 N6 102.41(18) . .
O4 S2 C12 109.27(19) . .
O3 S2 C12 109.53(17) . .
N6 S2 C12 107.1(2) . .
C4 N1 H1N1 123(3) . .
C4 N1 H2N1 119(3) . .
H1N1 N1 H2N1 114(4) . .
C7 N2 S1 125.9(3) . .
C7 N2 H1N2 115(4) . .
S1 N2 H1N2 110(4) . .
C7 N3 C10 116.5(4) . .
C7 N4 C8 115.2(4) . .
C15 N5 H5A 120.0 . .
C15 N5 H5B 120.0 . .
H5A N5 H5B 120.0 . .
C18 N6 S2 125.4(3) . .
C18 N6 H1N6 119(4) . .
S2 N6 H1N6 111(4) . .
C18 N7 C21 116.3(4) . .
C19 N8 C18 114.7(4) . .
C6 C1 C2 120.4(3) . .
C6 C1 S1 118.6(3) . .
C2 C1 S1 121.0(3) . .
C3 C2 C1 119.6(3) . .
C3 C2 H2 120.2 . .
C1 C2 H2 120.2 . .
C2 C3 C4 120.7(3) . .
C2 C3 H3 119.7 . .
C4 C3 H3 119.7 . .
N1 C4 C3 120.4(4) . .
N1 C4 C5 120.3(3) . .
C3 C4 C5 119.2(3) . .
C6 C5 C4 119.8(3) . .
C6 C5 H5 120.1 . .
C4 C5 H5 120.1 . .
C5 C6 C1 120.2(3) . .
C5 C6 H6 119.9 . .
C1 C6 H6 119.9 . .
N4 C7 N3 126.9(4) . .
N4 C7 N2 115.4(4) . .
N3 C7 N2 117.8(4) . .
N4 C8 C9 122.4(5) . .
N4 C8 H8 118.8 . .
C9 C8 H8 118.8 . .
C10 C9 C8 118.0(4) . .
C10 C9 H9 121.0 . .
C8 C9 H9 121.0 . .
N3 C10 C9 120.9(4) . .
N3 C10 C11 116.4(5) . .
C9 C10 C11 122.7(4) . .
C10 C11 H11A 109.5 . .
C10 C11 H11B 109.5 . .
H11A C11 H11B 109.5 . .
C10 C11 H11C 109.5 . .
H11A C11 H11C 109.5 . .
H11B C11 H11C 109.5 . .
C13 C12 C17 119.8(3) . .
C13 C12 S2 119.6(3) . .
C17 C12 S2 120.7(3) . .
C14 C13 C12 120.2(4) . .
C14 C13 H13 119.9 . .
C12 C13 H13 119.9 . .
C13 C14 C15 120.6(3) . .
C13 C14 H14 119.7 . .
C15 C14 H14 119.7 . .
N5 C15 C16 120.4(4) . .
N5 C15 C14 120.9(3) . .
C16 C15 C14 118.7(3) . .
C17 C16 C15 120.7(3) . .
C17 C16 H16 119.6 . .
C15 C16 H16 119.6 . .
C16 C17 C12 120.0(3) . .
C16 C17 H17 120.0 . .
C12 C17 H17 120.0 . .
N7 C18 N8 127.8(4) . .
N7 C18 N6 118.7(4) . .
N8 C18 N6 113.5(4) . .
N8 C19 C20 122.9(5) . .
N8 C19 H19 118.5 . .
C20 C19 H19 118.5 . .
C19 C20 C21 117.3(5) . .
C19 C20 H20 121.3 . .
C21 C20 H20 121.3 . .
N7 C21 C20 121.0(4) . .
N7 C21 C22 116.1(5) . .
C20 C21 C22 123.0(4) . .
C21 C22 H22A 109.5 . .
C21 C22 H22B 109.5 . .
H22A C22 H22B 109.5 . .
C21 C22 H22C 109.5 . .
H22A C22 H22C 109.5 . .
H22B C22 H22C 109.5 . .

loop_
_geom_bond_atom_site_label_1
_geom_bond_atom_site_label_2
_geom_bond_distance
_geom_bond_site_symmetry_2
S1 O1 1.431(3) .
S1 O2 1.437(3) .
S1 N2 1.651(4) .
S1 C1 1.740(4) .
S2 O4 1.433(3) .
S2 O3 1.440(3) .
S2 N6 1.644(4) .
S2 C12 1.727(4) .
N1 C4 1.360(5) .
N1 H1N1 0.85(5) .
N1 H2N1 0.86(5) .
N2 C7 1.387(5) .
N2 H1N2 0.80(5) .
N3 C7 1.336(5) .
N3 C10 1.345(5) .
N4 C7 1.333(6) .
N4 C8 1.337(6) .
N5 C15 1.362(5) .
N5 H5A 0.8600 .
N5 H5B 0.8600 .
N6 C18 1.390(5) .
N6 H1N6 0.97(7) .
N7 C18 1.321(5) .
N7 C21 1.345(6) .
N8 C19 1.337(6) .
N8 C18 1.337(6) .
C1 C6 1.396(5) .
C1 C2 1.398(5) .
C2 C3 1.370(5) .
C2 H2 0.9300 .
C3 C4 1.406(5) .
C3 H3 0.9300 .
C4 C5 1.412(5) .
C5 C6 1.374(5) .
C5 H5 0.9300 .
C6 H6 0.9300 .
C8 C9 1.378(7) .
C8 H8 0.9300 .
C9 C10 1.370(8) .
C9 H9 0.9300 .
C10 C11 1.487(6) .
C11 H11A 0.9600 .
C11 H11B 0.9600 .
C11 H11C 0.9600 .
C12 C13 1.391(5) .
C12 C17 1.399(5) .
C13 C14 1.380(5) .
C13 H13 0.9300 .
C14 C15 1.403(6) .
C14 H14 0.9300 .
C15 C16 1.400(5) .
C16 C17 1.379(5) .
C16 H16 0.9300 .
C17 H17 0.9300 .
C19 C20 1.375(7) .
C19 H19 0.9300 .
C20 C21 1.386(8) .
C20 H20 0.9300 .
C21 C22 1.496(6) .
C22 H22A 0.9600 .
C22 H22B 0.9600 .
C22 H22C 0.9600 .

loop_
_geom_hbond_atom_site_label_D
_geom_hbond_atom_site_label_H
_geom_hbond_atom_site_label_A
_geom_hbond_distance_DH
_geom_hbond_distance_HA
_geom_hbond_distance_DA
_geom_hbond_angle_DHA
_geom_hbond_site_symmetry_A
N2 H1N2 N8 0.80(5) 2.13(5) 2.931(6) 174(4) .
N6 H1N6 N4 0.97(7) 1.93(7) 2.900(5) 177(6) .

loop_
_geom_torsion_atom_site_label_1
_geom_torsion_atom_site_label_2
_geom_torsion_atom_site_label_3
_geom_torsion_atom_site_label_4
_geom_torsion
_geom_torsion_site_symmetry_1
_geom_torsion_site_symmetry_2
_geom_torsion_site_symmetry_3
_geom_torsion_site_symmetry_4
O1 S1 N2 C7 -61.5(4) . . . .
O2 S1 N2 C7 171.6(3) . . . .
C1 S1 N2 C7 56.2(4) . . . .
O4 S2 N6 C18 57.6(4) . . . .
O3 S2 N6 C18 -176.0(3) . . . .
C12 S2 N6 C18 -60.8(4) . . . .
O1 S1 C1 C6 -162.5(4) . . . .
O2 S1 C1 C6 -30.6(4) . . . .
N2 S1 C1 C6 79.8(4) . . . .
O1 S1 C1 C2 18.7(4) . . . .
O2 S1 C1 C2 150.5(4) . . . .
N2 S1 C1 C2 -99.1(4) . . . .
C6 C1 C2 C3 0.1(6) . . . .
S1 C1 C2 C3 179.0(3) . . . .
C1 C2 C3 C4 0.2(7) . . . .
C2 C3 C4 N1 -179.5(4) . . . .
C2 C3 C4 C5 0.0(7) . . . .
N1 C4 C5 C6 179.0(4) . . . .
C3 C4 C5 C6 -0.5(7) . . . .
C4 C5 C6 C1 0.8(7) . . . .
C2 C1 C6 C5 -0.6(7) . . . .
S1 C1 C6 C5 -179.5(4) . . . .
C8 N4 C7 N3 2.0(7) . . . .
C8 N4 C7 N2 -177.6(5) . . . .
C10 N3 C7 N4 -0.6(6) . . . .
C10 N3 C7 N2 179.0(4) . . . .
S1 N2 C7 N4 -163.5(3) . . . .
S1 N2 C7 N3 16.8(5) . . . .
C7 N4 C8 C9 -1.3(9) . . . .
N4 C8 C9 C10 -0.6(10) . . . .
C7 N3 C10 C9 -1.6(6) . . . .
C7 N3 C10 C11 179.2(4) . . . .
C8 C9 C10 N3 2.1(8) . . . .
C8 C9 C10 C11 -178.7(6) . . . .
O4 S2 C12 C13 157.3(3) . . . .
O3 S2 C12 C13 26.0(4) . . . .
N6 S2 C12 C13 -84.3(4) . . . .
O4 S2 C12 C17 -21.6(4) . . . .
O3 S2 C12 C17 -152.8(3) . . . .
N6 S2 C12 C17 96.8(4) . . . .
C17 C12 C13 C14 -1.3(7) . . . .
S2 C12 C13 C14 179.8(4) . . . .
C12 C13 C14 C15 1.0(7) . . . .
C13 C14 C15 N5 -179.1(5) . . . .
C13 C14 C15 C16 -0.9(7) . . . .
N5 C15 C16 C17 179.4(4) . . . .
C14 C15 C16 C17 1.2(7) . . . .
C15 C16 C17 C12 -1.5(6) . . . .
C13 C12 C17 C16 1.6(6) . . . .
S2 C12 C17 C16 -179.6(3) . . . .
C21 N7 C18 N8 2.0(7) . . . .
C21 N7 C18 N6 -178.7(4) . . . .
C19 N8 C18 N7 -2.2(7) . . . .
C19 N8 C18 N6 178.4(5) . . . .
S2 N6 C18 N7 -12.1(5) . . . .
S2 N6 C18 N8 167.3(3) . . . .
C18 N8 C19 C20 0.2(9) . . . .
N8 C19 C20 C21 1.8(10) . . . .
C18 N7 C21 C20 0.3(7) . . . .
C18 N7 C21 C22 -178.9(4) . . . .
C19 C20 C21 N7 -2.0(9) . . . .
C19 C20 C21 C22 177.1(6) . . . .
